data_2312137
loop_
_publ_author_name
'Pavlyuk, Nazar'
'Dmytriv, Grygoriy'
'Pavlyuk, Volodymyr'
'Ciesielski, Wojciech'
'Rozdzynska-Kielbik, Beata'
'Indris, Sylvio'
'Ehrenberg, Helmut'

_publ_section_title
;
 A new ternary derivative of the Laves phases in the Mg-Co-Ga system.
;
_journal_coeditor_code RA5132SUP1
_journal_issue 4
_journal_name_full 'Acta crystallographica Section B, Structural science, crystal engineering and materials'
_journal_paper_doi 10.1107/S2052520623004511
_journal_volume 79
_journal_year 2023
_chemical_formula_moiety 'Co2 Ga2 Mg2'
_chemical_formula_sum 'Co Ga Mg'
_chemical_formula_weight 152.96
_space_group_crystal_system hexagonal
_space_group_IT_number 194
_space_group_name_Hall '-P 6c 2c'
_space_group_name_H-M_alt 'P 63/m m c'
_audit_creation_method SHELXL-2014/7
_cell_angle_alpha 90
_cell_angle_beta 90
_cell_angle_gamma 120
_cell_formula_units_Z 4
_cell_length_a 5.0151(5)
_cell_length_b 5.0151(5)
_cell_length_c 8.1086(9)
_cell_measurement_reflns_used 177
_cell_measurement_temperature 296(2)
_cell_measurement_theta_max 35.373
_cell_measurement_theta_min 4.693
_cell_volume 176.62(3)
_computing_cell_refinement 'CrysAlis CCD (Oxford Diffraction, 2008)'
_computing_data_collection 'CrysAlis CCD (Oxford Diffraction, 2008)'
_computing_data_reduction 'CrysAlis RED (Oxford Diffraction, 2008)'
_computing_molecular_graphics 'DIAMOND (Brandenburg, 2006)'
_computing_publication_material 'SHELXL-2014/7 (Sheldrick, 2014)'
_computing_structure_refinement 'SHELXL-2014/7 (Sheldrick, 2014)'
_computing_structure_solution 'SHELXS-2014/7 (Sheldrick, 2014)'
_diffrn_ambient_temperature 293(2)
_diffrn_measured_fraction_theta_full 0.987
_diffrn_measured_fraction_theta_max 0.973
_diffrn_measurement_device_type 'Oxford Diffraction Xcalibur3 CCD'
_diffrn_measurement_method '\w scans'
_diffrn_radiation_type MoK\a
_diffrn_radiation_wavelength 0.71073
_diffrn_reflns_av_R_equivalents 0.0472
_diffrn_reflns_av_unetI/netI 0.0194
_diffrn_reflns_Laue_measured_fraction_full 0.987
_diffrn_reflns_Laue_measured_fraction_max 0.973
_diffrn_reflns_limit_h_max 8
_diffrn_reflns_limit_h_min -7
_diffrn_reflns_limit_k_max 8
_diffrn_reflns_limit_k_min -7
_diffrn_reflns_limit_l_max 10
_diffrn_reflns_limit_l_min -12
_diffrn_reflns_number 2830
_diffrn_reflns_point_group_measured_fraction_full 0.987
_diffrn_reflns_point_group_measured_fraction_max 0.973
_diffrn_reflns_theta_full 25.242
_diffrn_reflns_theta_max 35.373
_diffrn_reflns_theta_min 4.693
_diffrn_source 'fine-focus sealed tube'
_exptl_absorpt_coefficient_mu 24.402
_exptl_absorpt_correction_T_max 0.783
_exptl_absorpt_correction_T_min 0.562
_exptl_absorpt_correction_type analytical
_exptl_absorpt_process_details '(CrysAlis RED; Oxford Diffraction, 2008)'
_exptl_crystal_colour 'metallic grey'
_exptl_crystal_density_diffrn 5.752
_exptl_crystal_density_meas 5.77(3)
_exptl_crystal_density_method volumetric
_exptl_crystal_description prism
_exptl_crystal_F_000 280.0
_exptl_crystal_size_max 0.030
_exptl_crystal_size_mid 0.020
_exptl_crystal_size_min 0.010
_refine_diff_density_max 0.917
_refine_diff_density_min -0.923
_refine_diff_density_rms 0.225
_refine_ls_extinction_coef 0.018(4)
_refine_ls_extinction_expression Fc^*^=kFc[1+0.001xFc^2^\l^3^/sin(2\q)]^-1/4^
_refine_ls_extinction_method 'SHELXL-2014/7 (Sheldrick 2014'
_refine_ls_goodness_of_fit_ref 1.274
_refine_ls_matrix_type full
_refine_ls_number_parameters 14
_refine_ls_number_reflns 177
_refine_ls_number_restraints 0
_refine_ls_restrained_S_all 1.274
_refine_ls_R_factor_all 0.0264
_refine_ls_R_factor_gt 0.0254
_refine_ls_shift/su_max 0.000
_refine_ls_shift/su_mean 0.000
_refine_ls_structure_factor_coef Fsqd
_refine_ls_weighting_details 'w=1/[\s^2^(Fo^2^)+(0.0289P)^2^+0.4871P] where P=(Fo^2^+2Fc^2^)/3'
_refine_ls_weighting_scheme calc
_refine_ls_wR_factor_gt 0.0642
_refine_ls_wR_factor_ref 0.0644
_reflns_Friedel_coverage 0.000
_reflns_number_gt 172
_reflns_number_total 177
_reflns_threshold_expression 'I > 2\s(I)'
_cod_data_source_file ra5132sup1.cif
_cod_data_source_block I-MgCoGa
_cod_original_cell_volume 176.62(4)
_cod_database_code 2312137
_shelx_shelxl_version_number 2014/7
_shelx_space_group_comment
;
The symmetry employed for this shelxl refinement is uniquely defined
by the following loop, which should always be used as a source of
symmetry information in preference to the above space-group names.
They are only intended as comments.
;

loop_
_space_group_symop_operation_xyz
'x, y, z'
'-y, x-y, z'
'-x+y, -x, z'
'-x, -y, z+1/2'
'y, -x+y, z+1/2'
'x-y, x, z+1/2'
'y, x, -z'
'x-y, -y, -z'
'-x, -x+y, -z'
'-y, -x, -z+1/2'
'-x+y, y, -z+1/2'
'x, x-y, -z+1/2'
'-x, -y, -z'
'y, -x+y, -z'
'x-y, x, -z'
'x, y, -z-1/2'
'-y, x-y, -z-1/2'
'-x+y, -x, -z-1/2'
'-y, -x, z'
'-x+y, y, z'
'x, x-y, z'
'y, x, z-1/2'
'x-y, -y, z-1/2'
'-x, -x+y, z-1/2'

loop_
_atom_site_label
_atom_site_type_symbol
_atom_site_fract_x
_atom_site_fract_y
_atom_site_fract_z
_atom_site_U_iso_or_equiv
_atom_site_adp_type
_atom_site_occupancy
_atom_site_site_symmetry_order
_atom_site_calc_flag
_atom_site_refinement_flags_posn
_atom_site_refinement_flags_adp
_atom_site_refinement_flags_occupancy
_atom_site_disorder_assembly
_atom_site_disorder_group
Co1 Co 0.17012(6) 0.34024(11) 0.2500 0.0130(2) Uani 0.5 4 d S T P . .
Ga1 Ga 0.17012(6) 0.34024(11) 0.2500 0.0130(2) Uani 0.5 4 d S T P . .
Co2 Co 0.0000 0.0000 0.0000 0.0153(3) Uani 0.5 12 d S T P . .
Ga2 Ga 0.0000 0.0000 0.0000 0.0153(3) Uani 0.4999 12 d S T P . .
Mg1 Mg 0.3333 0.6667 0.5625(3) 0.0126(4) Uani 1 6 d S T P . .

loop_
_atom_site_aniso_label
_atom_site_aniso_U_11
_atom_site_aniso_U_22
_atom_site_aniso_U_33
_atom_site_aniso_U_23
_atom_site_aniso_U_13
_atom_site_aniso_U_12
Co1 0.0167(3) 0.0091(3) 0.0106(3) 0.000 0.000 0.00457(15)
Ga1 0.0167(3) 0.0091(3) 0.0106(3) 0.000 0.000 0.00457(15)
Co2 0.0190(3) 0.0190(3) 0.0078(4) 0.000 0.000 0.00952(17)
Ga2 0.0190(3) 0.0190(3) 0.0078(4) 0.000 0.000 0.00952(17)
Mg1 0.0117(5) 0.0117(5) 0.0146(8) 0.000 0.000 0.0058(3)

loop_
_atom_type_symbol
_atom_type_description
_atom_type_scat_dispersion_real
_atom_type_scat_dispersion_imag
_atom_type_scat_source
Mg Mg 0.0486 0.0363 'International Tables Vol C Tables 4.2.6.8 and 6.1.1.4'
Co Co 0.3494 0.9721 'International Tables Vol C Tables 4.2.6.8 and 6.1.1.4'
Ga Ga 0.2307 1.6083 'International Tables Vol C Tables 4.2.6.8 and 6.1.1.4'

loop_
_geom_angle_atom_site_label_1
_geom_angle_atom_site_label_2
_geom_angle_atom_site_label_3
_geom_angle
_geom_angle_site_symmetry_1
_geom_angle_site_symmetry_3
_geom_angle_publ_flag
Ga1 Co1 Co1 0.0 2_665 2_665 ?
Ga1 Co1 Ga1 60.0 2_665 3_565 ?
Co1 Co1 Ga1 60.0 2_665 3_565 ?
Ga1 Co1 Co1 60.0 2_665 3_565 ?
Co1 Co1 Co1 60.0 2_665 3_565 ?
Ga1 Co1 Co1 0.0 3_565 3_565 ?
Ga1 Co1 Co2 120.674(8) 2_665 . ?
Co1 Co1 Co2 120.674(8) 2_665 . ?
Ga1 Co1 Co2 120.674(8) 3_565 . ?
Co1 Co1 Co2 120.674(8) 3_565 . ?
Ga1 Co1 Ga2 120.674(8) 2_665 4 ?
Co1 Co1 Ga2 120.674(8) 2_665 4 ?
Ga1 Co1 Ga2 120.674(8) 3_565 4 ?
Co1 Co1 Ga2 120.674(8) 3_565 4 ?
Co2 Co1 Ga2 107.8 . 4 ?
Ga1 Co1 Co2 120.674(8) 2_665 4 ?
Co1 Co1 Co2 120.674(8) 2_665 4 ?
Ga1 Co1 Co2 120.674(8) 3_565 4 ?
Co1 Co1 Co2 120.674(8) 3_565 4 ?
Co2 Co1 Co2 107.818(19) . 4 ?
Ga2 Co1 Co2 0.0 4 4 ?
Ga1 Co1 Co1 180.0 2_665 2 ?
Co1 Co1 Co1 180.0 2_665 2 ?
Ga1 Co1 Co1 120.0 3_565 2 ?
Co1 Co1 Co1 120.0 3_565 2 ?
Co2 Co1 Co1 59.326(8) . 2 ?
Ga2 Co1 Co1 59.326(8) 4 2 ?
Co2 Co1 Co1 59.326(8) 4 2 ?
Ga1 Co1 Ga1 180.0 2_665 2 ?
Co1 Co1 Ga1 180.0 2_665 2 ?
Ga1 Co1 Ga1 120.0 3_565 2 ?
Co1 Co1 Ga1 120.0 3_565 2 ?
Co2 Co1 Ga1 59.326(8) . 2 ?
Ga2 Co1 Ga1 59.326(8) 4 2 ?
Co2 Co1 Ga1 59.326(8) 4 2 ?
Co1 Co1 Ga1 0.00(3) 2 2 ?
Ga1 Co1 Co1 120.0 2_665 3 ?
Co1 Co1 Co1 120.0 2_665 3 ?
Ga1 Co1 Co1 180.0 3_565 3 ?
Co1 Co1 Co1 180.0 3_565 3 ?
Co2 Co1 Co1 59.326(8) . 3 ?
Ga2 Co1 Co1 59.326(8) 4 3 ?
Co2 Co1 Co1 59.326(8) 4 3 ?
Co1 Co1 Co1 60.0 2 3 ?
Ga1 Co1 Co1 60.0 2 3 ?
Ga1 Co1 Ga1 120.0 2_665 3 ?
Co1 Co1 Ga1 120.0 2_665 3 ?
Ga1 Co1 Ga1 180.0 3_565 3 ?
Co1 Co1 Ga1 180.0 3_565 3 ?
Co2 Co1 Ga1 59.326(8) . 3 ?
Ga2 Co1 Ga1 59.326(8) 4 3 ?
Co2 Co1 Ga1 59.326(8) 4 3 ?
Co1 Co1 Ga1 60.0 2 3 ?
Ga1 Co1 Ga1 60.0 2 3 ?
Co1 Co1 Ga1 0.000(11) 3 3 ?
Co1 Co2 Ga1 180.0 . 13 ?
Co1 Co2 Co1 180.000(13) . 13 ?
Ga1 Co2 Co1 0.0 13 13 ?
Co1 Co2 Ga1 118.7 . 15 ?
Ga1 Co2 Ga1 61.347(16) 13 15 ?
Co1 Co2 Ga1 61.347(16) 13 15 ?
Co1 Co2 Ga1 61.3 . 3 ?
Ga1 Co2 Ga1 118.653(16) 13 3 ?
Co1 Co2 Ga1 118.653(16) 13 3 ?
Ga1 Co2 Ga1 180.000(11) 15 3 ?
Co1 Co2 Co1 61.347(16) . 3 ?
Ga1 Co2 Co1 118.7 13 3 ?
Co1 Co2 Co1 118.653(16) 13 3 ?
Ga1 Co2 Co1 180.0 15 3 ?
Ga1 Co2 Co1 0.0 3 3 ?
Co1 Co2 Co1 118.653(16) . 15 ?
Ga1 Co2 Co1 61.3 13 15 ?
Co1 Co2 Co1 61.347(16) 13 15 ?
Ga1 Co2 Co1 0.0 15 15 ?
Ga1 Co2 Co1 180.0 3 15 ?
Co1 Co2 Co1 180.0 3 15 ?
Co1 Co2 Co1 118.653(16) . 14 ?
Ga1 Co2 Co1 61.3 13 14 ?
Co1 Co2 Co1 61.347(16) 13 14 ?
Ga1 Co2 Co1 61.3 15 14 ?
Ga1 Co2 Co1 118.7 3 14 ?
Co1 Co2 Co1 118.653(16) 3 14 ?
Co1 Co2 Co1 61.347(16) 15 14 ?
Co1 Co2 Ga1 61.3 . 2 ?
Ga1 Co2 Ga1 118.653(16) 13 2 ?
Co1 Co2 Ga1 118.653(16) 13 2 ?
Ga1 Co2 Ga1 118.653(16) 15 2 ?
Ga1 Co2 Ga1 61.347(16) 3 2 ?
Co1 Co2 Ga1 61.347(16) 3 2 ?
Co1 Co2 Ga1 118.653(16) 15 2 ?
Co1 Co2 Ga1 180.000(13) 14 2 ?
Co1 Co2 Ga1 118.7 . 14 ?
Ga1 Co2 Ga1 61.347(16) 13 14 ?
Co1 Co2 Ga1 61.347(16) 13 14 ?
Ga1 Co2 Ga1 61.347(16) 15 14 ?
Ga1 Co2 Ga1 118.653(16) 3 14 ?
Co1 Co2 Ga1 118.653(16) 3 14 ?
Co1 Co2 Ga1 61.347(16) 15 14 ?
Co1 Co2 Ga1 0.00(2) 14 14 ?
Ga1 Co2 Ga1 180.0 2 14 ?
Co1 Co2 Co1 61.347(16) . 2 ?
Ga1 Co2 Co1 118.7 13 2 ?
Co1 Co2 Co1 118.653(16) 13 2 ?
Ga1 Co2 Co1 118.7 15 2 ?
Ga1 Co2 Co1 61.3 3 2 ?
Co1 Co2 Co1 61.347(16) 3 2 ?
Co1 Co2 Co1 118.653(16) 15 2 ?
Co1 Co2 Co1 180.000(13) 14 2 ?
Ga1 Co2 Co1 0.0 2 2 ?
Ga1 Co2 Co1 180.0 14 2 ?
Ga1 Mg1 Co1 0.0 3_565 3_565 ?
Ga1 Mg1 Ga1 50.03(4) 3_565 2_665 ?
Co1 Mg1 Ga1 50.03(4) 3_565 2_665 ?
Ga1 Mg1 Co1 50.0 3_565 2_665 ?
Co1 Mg1 Co1 50.03(4) 3_565 2_665 ?
Ga1 Mg1 Co1 0.0 2_665 2_665 ?
Ga1 Mg1 Co1 50.0 3_565 . ?
Co1 Mg1 Co1 50.03(4) 3_565 . ?
Ga1 Mg1 Co1 50.0 2_665 . ?
Co1 Mg1 Co1 50.03(4) 2_665 . ?
Ga1 Mg1 Ga1 116.58(2) 3_565 15_666 ?
Co1 Mg1 Ga1 116.58(2) 3_565 15_666 ?
Ga1 Mg1 Ga1 95.36(2) 2_665 15_666 ?
Co1 Mg1 Ga1 95.36(2) 2_665 15_666 ?
Co1 Mg1 Ga1 144.7 . 15_666 ?
Ga1 Mg1 Co1 116.6 3_565 15_666 ?
Co1 Mg1 Co1 116.58(2) 3_565 15_666 ?
Ga1 Mg1 Co1 95.4 2_665 15_666 ?
Co1 Mg1 Co1 95.36(2) 2_665 15_666 ?
Co1 Mg1 Co1 144.73(5) . 15_666 ?
Ga1 Mg1 Co1 0.0 15_666 15_666 ?
Ga1 Mg1 Co1 95.4 3_565 14_566 ?
Co1 Mg1 Co1 95.36(2) 3_565 14_566 ?
Ga1 Mg1 Co1 116.6 2_665 14_566 ?
Co1 Mg1 Co1 116.58(2) 2_665 14_566 ?
Co1 Mg1 Co1 144.73(5) . 14_566 ?
Ga1 Mg1 Co1 49.5 15_666 14_566 ?
Co1 Mg1 Co1 49.50(3) 15_666 14_566 ?
Ga1 Mg1 Ga1 95.36(2) 3_565 14_566 ?
Co1 Mg1 Ga1 95.36(2) 3_565 14_566 ?
Ga1 Mg1 Ga1 116.58(2) 2_665 14_566 ?
Co1 Mg1 Ga1 116.58(2) 2_665 14_566 ?
Co1 Mg1 Ga1 144.7 . 14_566 ?
Ga1 Mg1 Ga1 49.50(3) 15_666 14_566 ?
Co1 Mg1 Ga1 49.50(3) 15_666 14_566 ?
Co1 Mg1 Ga1 0.00(3) 14_566 14_566 ?
Ga1 Mg1 Co1 95.4 3_565 13_566 ?
Co1 Mg1 Co1 95.36(2) 3_565 13_566 ?
Ga1 Mg1 Co1 144.7 2_665 13_566 ?
Co1 Mg1 Co1 144.73(5) 2_665 13_566 ?
Co1 Mg1 Co1 116.58(2) . 13_566 ?
Ga1 Mg1 Co1 95.6 15_666 13_566 ?
Co1 Mg1 Co1 95.56(5) 15_666 13_566 ?
Co1 Mg1 Co1 51.75(3) 14_566 13_566 ?
Ga1 Mg1 Co1 51.7 14_566 13_566 ?
Ga1 Mg1 Ga1 95.36(2) 3_565 13_566 ?
Co1 Mg1 Ga1 95.36(2) 3_565 13_566 ?
Ga1 Mg1 Ga1 144.73(5) 2_665 13_566 ?
Co1 Mg1 Ga1 144.73(5) 2_665 13_566 ?
Co1 Mg1 Ga1 116.6 . 13_566 ?
Ga1 Mg1 Ga1 95.56(5) 15_666 13_566 ?
Co1 Mg1 Ga1 95.56(5) 15_666 13_566 ?
Co1 Mg1 Ga1 51.75(3) 14_566 13_566 ?
Ga1 Mg1 Ga1 51.75(3) 14_566 13_566 ?
Co1 Mg1 Ga1 0.00(3) 13_566 13_566 ?

loop_
_geom_bond_atom_site_label_1
_geom_bond_atom_site_label_2
_geom_bond_distance
_geom_bond_site_symmetry_2
_geom_bond_publ_flag
Co1 Ga1 2.4556(9) 2_665 ?
Co1 Co1 2.4556(9) 2_665 ?
Co1 Ga1 2.4556(9) 3_565 ?
Co1 Co1 2.4556(9) 3_565 ?
Co1 Co2 2.5086(3) . ?
Co1 Ga2 2.5086(3) 4 ?
Co1 Co2 2.5086(3) 4 ?
Co1 Co1 2.5595(9) 2 ?
Co1 Ga1 2.5595(9) 2 ?
Co1 Co1 2.5595(9) 3 ?
Co1 Ga1 2.5595(9) 3 ?
Co2 Ga1 2.5086(3) 13 ?
Co2 Co1 2.5086(3) 13 ?
Co2 Ga1 2.5086(3) 15 ?
Co2 Ga1 2.5086(3) 3 ?
Co2 Co1 2.5086(3) 3 ?
Co2 Co1 2.5086(3) 15 ?
Co2 Co1 2.5086(3) 14 ?
Co2 Ga1 2.5086(3) 2 ?
Co2 Ga1 2.5086(3) 14 ?
Co2 Co1 2.5086(3) 2 ?
Mg1 Ga1 2.9038(19) 3_565 ?
Mg1 Co1 2.9038(19) 3_565 ?
Mg1 Ga1 2.9038(19) 2_665 ?
Mg1 Co1 2.9038(19) 2_665 ?
Mg1 Ga1 2.9325(11) 15_666 ?
Mg1 Co1 2.9325(11) 15_666 ?
Mg1 Co1 2.9325(11) 14_566 ?
Mg1 Ga1 2.9325(11) 14_566 ?
Mg1 Co1 2.9325(11) 13_566 ?
Mg1 Ga1 2.9325(11) 13_566 ?

_cod_database_fobs_code 2312137
